data_4336664
loop_
_publ_author_name
'Mark W. Bezpalko'
'Bruce M. Foxman'
'Christine M. Thomas'

_publ_section_title
;
 Noninnocent Behavior of Bidentate Amidophosphido [NP]2-Ligands upon
 Coordination to Copper
;
_journal_name_full 'Inorganic Chemistry'
_journal_page_first 12329
_journal_page_last 12331
_journal_paper_doi 10.1021/ic402257z
_journal_volume 52
_journal_year 2013
_chemical_formula_moiety 'C48 H64 Cu2 N2 P6'
_chemical_formula_sum 'C48 H64 Cu2 N2 P6'
_chemical_formula_weight 981.98
_space_group_IT_number 2
_symmetry_cell_setting triclinic
_symmetry_space_group_name_Hall '-P 1'
_symmetry_space_group_name_H-M 'P -1'
_atom_sites_solution_hydrogens difmap
_atom_sites_solution_primary other
_audit_creation_date 2012-12-03
_audit_creation_method CRYSTALS_ver_14.43
_cell_angle_alpha 82.895(3)
_cell_angle_beta 82.387(3)
_cell_angle_gamma 79.554(4)
_cell_formula_units_Z 1
_cell_length_a 9.3693(7)
_cell_length_b 10.5850(8)
_cell_length_c 14.8420(10)
_cell_measurement_reflns_used 7828
_cell_measurement_temperature 120
_cell_measurement_theta_max 30
_cell_measurement_theta_min 2
_cell_volume 1427.27(18)
_computing_cell_refinement 'Apex2 (Bruker AXS, 2006)'
_computing_data_collection 'Apex2 (Bruker AXS, 2006)'
_computing_data_reduction 'Apex2 (Bruker AXS, 2006)'
_computing_molecular_graphics 'CAMERON (Watkin et al., 1996)'
_computing_publication_material 'CRYSTALS (Betteridge et al., 2003)'
_computing_structure_refinement 'CRYSTALS (Betteridge et al., 2003)'
_computing_structure_solution 'Superflip (Palatinus & Chapuis, 2007)'
_diffrn_ambient_temperature 120
_diffrn_measured_fraction_theta_full 1.000
_diffrn_measured_fraction_theta_max 0.994
_diffrn_measurement_device Area
_diffrn_measurement_device_type 'Bruker Kappa Apex2'
_diffrn_measurement_method '\f & \w scans'
_diffrn_radiation_monochromator graphite
_diffrn_radiation_type 'Mo K\a'
_diffrn_radiation_wavelength 0.71073
_diffrn_reflns_av_R_equivalents 0.047
_diffrn_reflns_limit_h_max 13
_diffrn_reflns_limit_h_min -12
_diffrn_reflns_limit_k_max 14
_diffrn_reflns_limit_k_min -14
_diffrn_reflns_limit_l_max 20
_diffrn_reflns_limit_l_min 0
_diffrn_reflns_number 8313
_diffrn_reflns_theta_full 29.452
_diffrn_reflns_theta_max 30.053
_diffrn_reflns_theta_min 1.967
_diffrn_standards_number 0
_exptl_absorpt_coefficient_mu 0.942
_exptl_absorpt_correction_T_max 0.89
_exptl_absorpt_correction_T_min 0.88
_exptl_absorpt_correction_type numerical
_exptl_absorpt_process_details
; 
 Analytical Absorption (De Meulenaer & Tompa, 1965) 
;
_exptl_crystal_colour orange
_exptl_crystal_density_diffrn 1.142
_exptl_crystal_description prism
_exptl_crystal_F_000 514.000
_exptl_crystal_size_max 0.290
_exptl_crystal_size_mid 0.130
_exptl_crystal_size_min 0.120
_platon_squeeze_details
;During the structure solution, electron density 
difference maps revealed that there were considerable 
disordered solvent molecules which could not be successfully 
modeled.  From history, the remaining solvate was likely 
benzene in a volume of 245.9 \%A3 per unit cell (17.2%).  
It appeared that the cavity area contained ca. two benzene 
molecules, located near the center of symmetry at (0, 1/2 , 0). 
Modeling with or without restraints was unsuccessful, 
as was step by step acquisition of peaks using successive 
electron density difference maps.  Thus, the structure 
factors were modified using the PLATON SQUEEZE technique, 
in order to produce a "solvate-free" structure factor set.  
PLATON reported a total electron density of 75 e- per unit 
cell, likely representing two benzene, consistent with 
our earlier observations.  Use of the SQUEEZE technique 
resulted in a decrease of ca. 6.0 % in R.   
;
_refine_diff_density_max 0.67
_refine_diff_density_min -0.62
_refine_ls_extinction_method none
_refine_ls_goodness_of_fit_ref 1.0000
_refine_ls_hydrogen_treatment constr
_refine_ls_matrix_type full
_refine_ls_number_parameters 262
_refine_ls_number_reflns 8313
_refine_ls_number_restraints 0
_refine_ls_R_factor_all 0.0571
_refine_ls_R_factor_gt 0.0403
_refine_ls_shift/su_max 0.0015875
_refine_ls_shift/su_mean 0.0000401
_refine_ls_structure_factor_coef Fsqd
_refine_ls_weighting_details
;
 Method= Modified Sheldrick 
 w=1/[\s^2^(F^2^) + ( 0.04P)^2^ + 1.03P] 
 ,where P=(max(Fo^2^,0) + 2Fc^2^)/3 
;
_refine_ls_weighting_scheme calc
_refine_ls_wR_factor_all 0.0942
_refine_ls_wR_factor_gt 0.0895
_refine_ls_wR_factor_ref 0.0942
_reflns_limit_h_max 13
_reflns_limit_h_min -12
_reflns_limit_k_max 14
_reflns_limit_k_min -14
_reflns_limit_l_max 20
_reflns_limit_l_min 0
_reflns_number_gt 6301
_reflns_number_total 8313
_reflns_threshold_expression I>2.0\s(I)
_oxford_diffrn_Wilson_B_factor 0.00
_oxford_diffrn_Wilson_scale 0.00
_oxford_refine_ls_r_factor_ref 0.0571
_oxford_refine_ls_scale 0.22175(10)
_oxford_reflns_number_all 8313
_oxford_reflns_threshold_expression_ref I>-10.0\s(I)
_oxford_structure_analysis_title 'mwb2_163_0m in P-1'
_cod_data_source_file ic402257z_si_002_1.cif
_cod_data_source_block 5a
_cod_original_sg_symbol_Hall '-P 1 '
_cod_original_sg_symbol_H-M 'P -1 '
_cod_database_code 4336664

loop_
_symmetry_equiv_pos_as_xyz
x,y,z
-x,-y,-z

loop_
_atom_site_label
_atom_site_type_symbol
_atom_site_fract_x
_atom_site_fract_y
_atom_site_fract_z
_atom_site_U_iso_or_equiv
_atom_site_occupancy
_atom_site_adp_type
_atom_site_refinement_flags_posn
_atom_site_refinement_flags_occupancy
_atom_site_disorder_assembly
_atom_site_disorder_group
Cu1 Cu 0.84012(3) -0.06453(2) 0.696107(15) 0.0192 1.0000 Uani . . . .
P1 P 0.89490(5) -0.01166(4) 0.54281(3) 0.0156 1.0000 Uani . . . .
P2 P 0.73339(6) -0.24240(5) 0.71562(4) 0.0238 1.0000 Uani . . . .
P3 P 1.00186(6) -0.08330(5) 0.80075(3) 0.0259 1.0000 Uani . . . .
N1 N 0.72373(18) 0.11942(15) 0.69633(10) 0.0197 1.0000 Uani . . . .
C1 C 0.6908(2) 0.16757(18) 0.78122(13) 0.0220 1.0000 Uani . . . .
C2 C 0.5938(3) 0.1120(2) 0.84805(15) 0.0351 1.0000 Uani . . . .
C3 C 0.5663(3) 0.1513(3) 0.93545(16) 0.0445 1.0000 Uani . . . .
C4 C 0.6354(3) 0.2448(3) 0.95978(16) 0.0417 1.0000 Uani . . . .
C5 C 0.7298(3) 0.3017(2) 0.89440(16) 0.0354 1.0000 Uani . . . .
C6 C 0.7570(2) 0.2642(2) 0.80684(14) 0.0275 1.0000 Uani . . . .
C7 C 0.7330(2) 0.20233(18) 0.61808(12) 0.0180 1.0000 Uani . . . .
C8 C 0.6721(2) 0.33577(18) 0.61167(14) 0.0219 1.0000 Uani . . . .
C9 C 0.6749(2) 0.41209(19) 0.52952(14) 0.0250 1.0000 Uani . . . .
C10 C 0.7369(2) 0.36159(19) 0.44800(14) 0.0258 1.0000 Uani . . . .
C11 C 0.7980(2) 0.23258(19) 0.45215(13) 0.0216 1.0000 Uani . . . .
C12 C 0.7986(2) 0.15318(18) 0.53468(12) 0.0178 1.0000 Uani . . . .
C13 C 0.8112(2) -0.09491(18) 0.46730(12) 0.0186 1.0000 Uani . . . .
C14 C 0.6755(2) -0.0426(2) 0.43888(13) 0.0227 1.0000 Uani . . . .
C15 C 0.6051(2) -0.1130(2) 0.39073(14) 0.0295 1.0000 Uani . . . .
C16 C 0.6691(2) -0.2347(2) 0.37020(15) 0.0310 1.0000 Uani . . . .
C17 C 0.8046(2) -0.2880(2) 0.39736(15) 0.0296 1.0000 Uani . . . .
C18 C 0.8757(2) -0.21924(19) 0.44601(13) 0.0236 1.0000 Uani . . . .
C19 C 0.5798(3) -0.2494(2) 0.65452(17) 0.0358 1.0000 Uani . . . .
C20 C 0.8592(3) -0.3865(2) 0.68317(18) 0.0395 1.0000 Uani . . . .
C21 C 0.6630(3) -0.2966(3) 0.83159(17) 0.0479 1.0000 Uani . . . .
C23 C 0.9196(4) -0.0933(4) 0.91907(17) 0.0639 1.0000 Uani . . . .
C24 C 1.1029(3) 0.0462(3) 0.80125(19) 0.0477 1.0000 Uani . . . .
C220 C 1.1276(7) -0.2309(5) 0.8142(4) 0.0344(15) 0.566(16) Uiso . P 1 2
C221 C 1.1744(9) -0.2044(7) 0.7895(5) 0.036(2) 0.434(16) Uiso . P 1 1
H21 H 0.5499 0.0463 0.8334 0.0399 1.0000 Uiso R . . .
H31 H 0.4982 0.1157 0.9767 0.0533 1.0000 Uiso R . . .
H41 H 0.6185 0.2692 1.0185 0.0494 1.0000 Uiso R . . .
H51 H 0.7770 0.3664 0.9091 0.0412 1.0000 Uiso R . . .
H61 H 0.8224 0.3038 0.7626 0.0340 1.0000 Uiso R . . .
H81 H 0.6260 0.3739 0.6630 0.0249 1.0000 Uiso R . . .
H91 H 0.6364 0.4994 0.5285 0.0286 1.0000 Uiso R . . .
H101 H 0.7376 0.4146 0.3920 0.0333 1.0000 Uiso R . . .
H111 H 0.8397 0.1976 0.3982 0.0245 1.0000 Uiso R . . .
H141 H 0.6325 0.0405 0.4523 0.0260 1.0000 Uiso R . . .
H151 H 0.5134 -0.0776 0.3742 0.0327 1.0000 Uiso R . . .
H161 H 0.6216 -0.2833 0.3399 0.0376 1.0000 Uiso R . . .
H171 H 0.8485 -0.3704 0.3836 0.0337 1.0000 Uiso R . . .
H181 H 0.9679 -0.2559 0.4635 0.0278 1.0000 Uiso R . . .
H191 H 0.6088 -0.2400 0.5900 0.0555 1.0000 Uiso R . . .
H192 H 0.5442 -0.3305 0.6701 0.0561 1.0000 Uiso R . . .
H193 H 0.5027 -0.1804 0.6681 0.0561 1.0000 Uiso R . . .
H201 H 0.9313 -0.4074 0.7256 0.0552 1.0000 Uiso R . . .
H202 H 0.8027 -0.4548 0.6871 0.0550 1.0000 Uiso R . . .
H203 H 0.9055 -0.3737 0.6219 0.0551 1.0000 Uiso R . . .
H211 H 0.7435 -0.3386 0.8641 0.0689 1.0000 Uiso R . . .
H212 H 0.5971 -0.3560 0.8313 0.0690 1.0000 Uiso R . . .
H213 H 0.6132 -0.2251 0.8637 0.0691 1.0000 Uiso R . . .
H231 H 0.8522 -0.0146 0.9277 0.0868 1.0000 Uiso R . . .
H232 H 0.9954 -0.1023 0.9577 0.0868 1.0000 Uiso R . . .
H233 H 0.8707 -0.1655 0.9334 0.0870 1.0000 Uiso R . . .
H241 H 1.0339 0.1171 0.8225 0.0741 1.0000 Uiso R . . .
H242 H 1.1762 0.0174 0.8429 0.0740 1.0000 Uiso R . . .
H243 H 1.1472 0.0691 0.7404 0.0742 1.0000 Uiso R . . .
H2201 H 1.1899 -0.2287 0.8593 0.0406 0.566(16) Uiso R P 1 2
H2202 H 1.0738 -0.2996 0.8317 0.0406 0.566(16) Uiso R P 1 2
H2203 H 1.1847 -0.2438 0.7572 0.0406 0.566(16) Uiso R P 1 2
H2211 H 1.2316 -0.1990 0.8367 0.0406 0.434(16) Uiso R P 1 1
H2212 H 1.1380 -0.2837 0.7998 0.0406 0.434(16) Uiso R P 1 1
H2213 H 1.2330 -0.2003 0.7322 0.0406 0.434(16) Uiso R P 1 1

loop_
_atom_site_aniso_label
_atom_site_aniso_U_11
_atom_site_aniso_U_22
_atom_site_aniso_U_33
_atom_site_aniso_U_23
_atom_site_aniso_U_13
_atom_site_aniso_U_12
Cu1 0.02548(13) 0.01555(12) 0.01681(11) -0.00171(8) -0.00207(9) -0.00462(9)
P1 0.0174(2) 0.0142(2) 0.0158(2) -0.00275(16) -0.00201(17) -0.00352(17)
P2 0.0306(3) 0.0194(2) 0.0226(2) 0.00061(19) -0.0023(2) -0.0097(2)
P3 0.0343(3) 0.0245(3) 0.0203(2) -0.0017(2) -0.0086(2) -0.0047(2)
N1 0.0227(8) 0.0178(8) 0.0184(7) -0.0043(6) 0.0010(6) -0.0035(6)
C1 0.0250(10) 0.0198(9) 0.0199(9) -0.0048(7) 0.0005(7) -0.0005(8)
C2 0.0459(14) 0.0310(12) 0.0289(11) -0.0081(9) 0.0080(10) -0.0134(10)
C3 0.0589(17) 0.0433(15) 0.0280(12) -0.0061(10) 0.0149(11) -0.0123(13)
C4 0.0520(16) 0.0470(15) 0.0248(11) -0.0146(10) 0.0018(10) -0.0019(12)
C5 0.0368(13) 0.0398(13) 0.0332(12) -0.0177(10) -0.0039(10) -0.0064(10)
C6 0.0286(11) 0.0296(11) 0.0255(10) -0.0078(8) -0.0019(8) -0.0059(9)
C7 0.0168(9) 0.0176(9) 0.0210(9) -0.0036(7) -0.0040(7) -0.0043(7)
C8 0.0220(10) 0.0174(9) 0.0269(10) -0.0059(7) -0.0019(8) -0.0025(7)
C9 0.0252(10) 0.0145(9) 0.0358(11) -0.0024(8) -0.0072(8) -0.0018(8)
C10 0.0287(11) 0.0208(10) 0.0266(10) 0.0036(8) -0.0070(8) -0.0018(8)
C11 0.0220(10) 0.0225(10) 0.0203(9) -0.0007(7) -0.0037(7) -0.0036(8)
C12 0.0173(9) 0.0170(9) 0.0195(8) -0.0021(7) -0.0021(7) -0.0041(7)
C13 0.0200(9) 0.0199(9) 0.0176(8) -0.0025(7) -0.0011(7) -0.0080(7)
C14 0.0208(10) 0.0257(10) 0.0227(9) -0.0069(8) -0.0027(7) -0.0038(8)
C15 0.0203(10) 0.0420(13) 0.0301(11) -0.0100(9) -0.0054(8) -0.0096(9)
C16 0.0310(12) 0.0384(12) 0.0308(11) -0.0128(9) -0.0035(9) -0.0189(10)
C17 0.0344(12) 0.0230(10) 0.0348(11) -0.0121(9) -0.0005(9) -0.0096(9)
C18 0.0244(10) 0.0208(9) 0.0273(10) -0.0051(8) -0.0016(8) -0.0077(8)
C19 0.0325(12) 0.0353(13) 0.0425(13) 0.0040(10) -0.0096(10) -0.0146(10)
C20 0.0467(15) 0.0214(11) 0.0519(15) -0.0015(10) -0.0107(12) -0.0074(10)
C21 0.071(2) 0.0465(15) 0.0311(12) 0.0032(11) 0.0035(12) -0.0339(14)
C23 0.070(2) 0.110(3) 0.0219(12) 0.0076(14) -0.0120(13) -0.048(2)
C24 0.0508(16) 0.0526(17) 0.0476(15) 0.0027(13) -0.0183(13) -0.0255(13)

loop_
_atom_type_symbol
_atom_type_scat_dispersion_real
_atom_type_scat_dispersion_imag
_atom_type_scat_Cromer_Mann_a1
_atom_type_scat_Cromer_Mann_b1
_atom_type_scat_Cromer_Mann_a2
_atom_type_scat_Cromer_Mann_b2
_atom_type_scat_Cromer_Mann_a3
_atom_type_scat_Cromer_Mann_b3
_atom_type_scat_Cromer_Mann_a4
_atom_type_scat_Cromer_Mann_b4
_atom_type_scat_Cromer_Mann_c
_atom_type_scat_source
C 0.0033 0.0016 2.3100 20.8439 1.0200 10.2075 1.5886 0.5687 0.8650 51.6512 0.2156 'International Tables Vol C 4.2.6.8 and 6.1.1.4'
H 0.0000 0.0000 0.4930 10.5109 0.3229 26.1257 0.1402 3.1424 0.0408 57.7998 0.0030 'International Tables Vol C 4.2.6.8 and 6.1.1.4'
N 0.0061 0.0033 12.2126 0.0057 3.1322 9.8933 2.0125 28.9975 1.1663 0.5826 -11.5290 'International Tables Vol C 4.2.6.8 and 6.1.1.4'
P 0.1023 0.0942 6.4345 1.9067 4.1791 27.1570 1.7800 0.5260 1.4908 68.1645 1.1149 'International Tables Vol C 4.2.6.8 and 6.1.1.4'
Cu 0.3201 1.2651 13.3380 3.5828 7.1676 0.2470 5.6158 11.3966 1.6735 64.8126 1.1910 'International Tables Vol C 4.2.6.8 and 6.1.1.4'

loop_
_geom_angle_atom_site_label_1
_geom_angle_site_symmetry_1
_geom_angle_atom_site_label_2
_geom_angle_atom_site_label_3
_geom_angle
_geom_angle_publ_flag
P1 . Cu1 P2 108.41(2) yes
P1 . Cu1 P3 124.09(2) yes
P2 . Cu1 P3 109.17(2) yes
P1 . Cu1 N1 85.43(4) yes
P2 . Cu1 N1 123.07(5) yes
P3 . Cu1 N1 106.28(5) yes
P1 2_756 P1 Cu1 132.09(3) yes
P1 2_756 P1 C12 100.94(6) yes
Cu1 . P1 C12 98.65(6) yes
P1 2_756 P1 C13 100.44(6) yes
Cu1 . P1 C13 115.71(6) yes
C12 . P1 C13 105.37(9) yes
Cu1 . P2 C19 120.69(8) yes
Cu1 . P2 C20 112.78(8) yes
C19 . P2 C20 101.11(12) yes
Cu1 . P2 C21 117.39(9) yes
C19 . P2 C21 100.64(12) yes
C20 . P2 C21 101.30(13) yes
Cu1 . P3 C23 114.37(10) yes
Cu1 . P3 C24 118.77(9) yes
C23 . P3 C24 99.71(14) yes
Cu1 . P3 C221 119.33(18) yes
C23 . P3 C221 109.5(3) yes
C24 . P3 C221 91.6(3) yes
Cu1 . P3 C23 114.37(10) yes
Cu1 . P3 C24 118.77(9) yes
C23 . P3 C24 99.71(14) yes
Cu1 . P3 C220 118.05(15) yes
C23 . P3 C220 95.0(3) yes
C24 . P3 C220 107.0(2) yes
Cu1 . N1 C1 115.81(12) yes
Cu1 . N1 C7 118.85(12) yes
C1 . N1 C7 120.15(16) yes
N1 . C1 C2 119.35(18) yes
N1 . C1 C6 123.60(18) yes
C2 . C1 C6 116.91(19) yes
C1 . C2 C3 120.9(2) yes
C1 . C2 H21 118.8 no
C3 . C2 H21 120.2 no
C2 . C3 C4 121.1(2) yes
C2 . C3 H31 118.5 no
C4 . C3 H31 120.3 no
C3 . C4 C5 118.6(2) yes
C3 . C4 H41 120.8 no
C5 . C4 H41 120.5 no
C4 . C5 C6 120.8(2) yes
C4 . C5 H51 120.1 no
C6 . C5 H51 119.1 no
C1 . C6 C5 121.6(2) yes
C1 . C6 H61 118.4 no
C5 . C6 H61 120.0 no
N1 . C7 C8 124.63(17) yes
N1 . C7 C12 119.38(16) yes
C8 . C7 C12 115.85(16) yes
C7 . C8 C9 121.93(18) yes
C7 . C8 H81 120.6 no
C9 . C8 H81 117.5 no
C8 . C9 C10 121.46(18) yes
C8 . C9 H91 119.2 no
C10 . C9 H91 119.3 no
C9 . C10 C11 117.94(18) yes
C9 . C10 H101 120.8 no
C11 . C10 H101 121.3 no
C10 . C11 C12 121.88(18) yes
C10 . C11 H111 118.8 no
C12 . C11 H111 119.3 no
P1 . C12 C7 116.64(13) yes
P1 . C12 C11 122.24(14) yes
C7 . C12 C11 120.91(17) yes
P1 . C13 C14 120.83(15) yes
P1 . C13 C18 120.13(15) yes
C14 . C13 C18 118.64(18) yes
C13 . C14 C15 120.50(19) yes
C13 . C14 H141 119.1 no
C15 . C14 H141 120.4 no
C14 . C15 C16 120.4(2) yes
C14 . C15 H151 119.1 no
C16 . C15 H151 120.4 no
C15 . C16 C17 119.89(19) yes
C15 . C16 H161 120.9 no
C17 . C16 H161 119.2 no
C16 . C17 C18 120.3(2) yes
C16 . C17 H171 120.2 no
C18 . C17 H171 119.5 no
C13 . C18 C17 120.3(2) yes
C13 . C18 H181 120.1 no
C17 . C18 H181 119.6 no
P2 . C19 H191 109.8 no
P2 . C19 H192 111.8 no
H191 . C19 H192 108.2 no
P2 . C19 H193 109.9 no
H191 . C19 H193 107.8 no
H192 . C19 H193 109.2 no
P2 . C20 H201 108.1 no
P2 . C20 H202 107.2 no
H201 . C20 H202 110.5 no
P2 . C20 H203 111.7 no
H201 . C20 H203 110.3 no
H202 . C20 H203 109.1 no
P2 . C21 H211 108.8 no
P2 . C21 H212 111.0 no
H211 . C21 H212 109.1 no
P2 . C21 H213 111.2 no
H211 . C21 H213 107.8 no
H212 . C21 H213 108.9 no
P3 . C23 H231 107.9 no
P3 . C23 H232 108.4 no
H231 . C23 H232 110.0 no
P3 . C23 H233 111.2 no
H231 . C23 H233 110.4 no
H232 . C23 H233 108.9 no
P3 . C24 H241 106.2 no
P3 . C24 H242 108.0 no
H241 . C24 H242 110.7 no
P3 . C24 H243 110.1 no
H241 . C24 H243 110.6 no
H242 . C24 H243 111.1 no
P3 . C220 H2201 111.3 no
P3 . C220 H2202 108.6 no
H2201 . C220 H2202 109.5 no
P3 . C220 H2203 108.5 no
H2201 . C220 H2203 109.5 no
H2202 . C220 H2203 109.5 no
P3 . C221 H2211 109.5 no
P3 . C221 H2212 101.9 no
H2211 . C221 H2212 109.5 no
P3 . C221 H2213 116.7 no
H2211 . C221 H2213 109.5 no
H2212 . C221 H2213 109.5 no

loop_
_geom_bond_atom_site_label_1
_geom_bond_atom_site_label_2
_geom_bond_site_symmetry_2
_geom_bond_distance
_geom_bond_publ_flag
Cu1 P1 . 2.2876(5) yes
Cu1 P2 . 2.2583(6) yes
Cu1 P3 . 2.2773(6) yes
Cu1 N1 . 2.0520(16) yes
P1 P1 2_756 2.2338(9) yes
P1 C12 . 1.8106(19) yes
P1 C13 . 1.8370(19) yes
P2 C19 . 1.816(2) yes
P2 C20 . 1.824(2) yes
P2 C21 . 1.822(2) yes
P3 C23 . 1.820(3) yes
P3 C24 . 1.803(3) yes
P3 C221 . 1.874(6) yes
P3 C23 . 1.820(3) yes
P3 C24 . 1.803(3) yes
P3 C220 . 1.785(4) yes
N1 C1 . 1.393(2) yes
N1 C7 . 1.369(2) yes
C1 C2 . 1.403(3) yes
C1 C6 . 1.402(3) yes
C2 C3 . 1.389(3) yes
C2 H21 . 0.930 no
C3 C4 . 1.383(4) yes
C3 H31 . 0.922 no
C4 C5 . 1.381(3) yes
C4 H41 . 0.925 no
C5 C6 . 1.384(3) yes
C5 H51 . 0.941 no
C6 H61 . 0.948 no
C7 C8 . 1.421(3) yes
C7 C12 . 1.422(3) yes
C8 C9 . 1.377(3) yes
C8 H81 . 0.925 no
C9 C10 . 1.396(3) yes
C9 H91 . 0.928 no
C10 C11 . 1.379(3) yes
C10 H101 . 0.943 no
C11 C12 . 1.397(2) yes
C11 H111 . 0.932 no
C13 C14 . 1.389(3) yes
C13 C18 . 1.400(3) yes
C14 C15 . 1.392(3) yes
C14 H141 . 0.932 no
C15 C16 . 1.372(3) yes
C15 H151 . 0.924 no
C16 C17 . 1.382(3) yes
C16 H161 . 0.927 no
C17 C18 . 1.388(3) yes
C17 H171 . 0.929 no
C18 H181 . 0.937 no
C19 H191 . 0.959 no
C19 H192 . 0.968 no
C19 H193 . 0.949 no
C20 H201 . 0.962 no
C20 H202 . 0.963 no
C20 H203 . 0.958 no
C21 H211 . 0.960 no
C21 H212 . 0.959 no
C21 H213 . 0.959 no
C23 H231 . 0.961 no
C23 H232 . 0.954 no
C23 H233 . 0.949 no
C24 H241 . 0.954 no
C24 H242 . 0.967 no
C24 H243 . 0.963 no
C220 H2201 . 0.950 no
C220 H2202 . 0.950 no
C220 H2203 . 0.950 no
C221 H2211 . 0.950 no
C221 H2212 . 0.950 no
C221 H2213 . 0.950 no

loop_
_platon_squeeze_void_nr
_platon_squeeze_void_average_x
_platon_squeeze_void_average_y
_platon_squeeze_void_average_z
_platon_squeeze_void_volume
_platon_squeeze_void_count_electrons
_platon_squeeze_void_content
1 -0.004 0.500 1.000 240 75 ' '
